data_2017255
loop_
_publ_author_name
'Ha, Jeong-Myeong'
'Young, Victor'

_publ_section_title
;
 Enantiotropic phase transition and twinning in
 2,2,3,3,4,4-hexafluoropentane-1,5-diol
;
_journal_coeditor_code GZ3166
_journal_issue 8
_journal_name_full 'Acta Crystallographica Section C'
_journal_page_first o388
_journal_page_last o395
_journal_paper_doi 10.1107/S0108270109025141
_journal_volume 65
_journal_year 2009
_chemical_formula_iupac 'C5 H6 F6 O2'
_chemical_formula_moiety 'C5 H6 F6 O2'
_chemical_formula_sum 'C5 H6 F6 O2'
_chemical_formula_weight 212.10
_chemical_name_common Ic
_chemical_name_systematic
;
2,2,3,3,4,4-hexafluoropentane-1,5-diol
;
_space_group_IT_number 1
_symmetry_cell_setting triclinic
_symmetry_space_group_name_Hall 'P 1'
_symmetry_space_group_name_H-M 'P 1'
_atom_sites_solution_hydrogens geom
_atom_sites_solution_primary direct
_atom_sites_solution_secondary difmap
_audit_creation_method SHELXL97
_cell_angle_alpha 81.973(5)
_cell_angle_beta 85.839(5)
_cell_angle_gamma 86.562(5)
_cell_formula_units_Z 2
_cell_length_a 4.9215(18)
_cell_length_b 6.871(3)
_cell_length_c 11.314(4)
_cell_measurement_reflns_used 2985
_cell_measurement_temperature 283.00(10)
_cell_measurement_theta_max 27.28
_cell_measurement_theta_min 3.106
_cell_volume 377.4(3)
_computing_cell_refinement 'SAINT (Bruker, 2007)'
_computing_data_collection 'SMART (Bruker, 1997)'
_computing_data_reduction 'SHELXL97 (Sheldrick, 2008)'
_computing_molecular_graphics 'SHELXL97 (Sheldrick, 2008)'
_computing_publication_material 'SHELXL97 (Sheldrick, 2008)'
_computing_structure_refinement 'SHELXL97 (Sheldrick, 2008)'
_computing_structure_solution 'SHELXS97 (Sheldrick, 2008)'
_diffrn_ambient_temperature 283.00(10)
_diffrn_measured_fraction_theta_full 0.990
_diffrn_measured_fraction_theta_max 0.990
_diffrn_measurement_device_type 'Bruker SMART 1000 CCD Platform'
_diffrn_measurement_method '\w and \f'
_diffrn_radiation_monochromator graphite
_diffrn_radiation_source 'normal-focus sealed tube'
_diffrn_radiation_type MoK\a
_diffrn_radiation_wavelength 0.71073
_diffrn_reflns_av_R_equivalents 0.0303
_diffrn_reflns_av_sigmaI/netI 0.0629
_diffrn_reflns_limit_h_max 6
_diffrn_reflns_limit_h_min -6
_diffrn_reflns_limit_k_max 8
_diffrn_reflns_limit_k_min -8
_diffrn_reflns_limit_l_max 14
_diffrn_reflns_limit_l_min 0
_diffrn_reflns_number 5825
_diffrn_reflns_theta_full 27.47
_diffrn_reflns_theta_max 27.47
_diffrn_reflns_theta_min 1.82
_exptl_absorpt_coefficient_mu 0.231
_exptl_absorpt_correction_T_max 0.9618
_exptl_absorpt_correction_T_min 0.9236
_exptl_absorpt_correction_type multi-scan
_exptl_absorpt_process_details '(TWINABS, Version 2008/1; Sheldrick, 2008)'
_exptl_crystal_colour colourless
_exptl_crystal_density_diffrn 1.867
_exptl_crystal_density_method 'not measured'
_exptl_crystal_description block
_exptl_crystal_F_000 212
_exptl_crystal_size_max 0.35
_exptl_crystal_size_mid 0.20
_exptl_crystal_size_min 0.17
_refine_diff_density_max 0.270
_refine_diff_density_min -0.296
_refine_ls_abs_structure_details 'Flack (1983), with Friedel pairs merged'
_refine_ls_abs_structure_Flack 0.2(14)
_refine_ls_extinction_method none
_refine_ls_goodness_of_fit_ref 1.023
_refine_ls_hydrogen_treatment constr
_refine_ls_matrix_type full
_refine_ls_number_parameters 242
_refine_ls_number_reflns 1729
_refine_ls_number_restraints 3
_refine_ls_restrained_S_all 1.022
_refine_ls_R_factor_all 0.0797
_refine_ls_R_factor_gt 0.0489
_refine_ls_shift/su_max 0.000
_refine_ls_shift/su_mean 0.000
_refine_ls_structure_factor_coef Fsqd
_refine_ls_weighting_details 'calc w = 1/[\s^2^(Fo^2^)+(0.0647P)^2^] where P=(Fo^2^+2Fc^2^)/3'
_refine_ls_weighting_scheme calc
_refine_ls_wR_factor_gt 0.1141
_refine_ls_wR_factor_ref 0.1291
_reflns_number_gt 1200
_reflns_number_total 1729
_reflns_threshold_expression I>2\s(I)
_cod_data_source_file gz3166.cif
_cod_data_source_block Ic
_cod_original_cell_volume 377.3(2)
_cod_database_code 2017255
_cod_database_fobs_code 2017255

loop_
_symmetry_equiv_pos_as_xyz
'x, y, z'

loop_
_atom_site_type_symbol
_atom_site_label
_atom_site_fract_x
_atom_site_fract_y
_atom_site_fract_z
_atom_site_U_iso_or_equiv
_atom_site_adp_type
_atom_site_calc_flag
_atom_site_refinement_flags
_atom_site_occupancy
_atom_site_disorder_assembly
_atom_site_disorder_group
F F1 0.3772(8) 0.3503(5) 0.9006(3) 0.0554(9) Uani d . 1 . .
F F2 -0.0361(8) 0.4585(5) 0.8657(3) 0.0578(10) Uani d . 1 . .
F F3 0.5158(7) 0.3432(4) 0.6736(3) 0.0520(9) Uani d . 1 . .
F F4 0.0978(7) 0.3959(4) 0.6240(2) 0.0493(9) Uani d . 1 . .
F F5 0.4547(7) 0.7081(4) 0.7663(3) 0.0507(9) Uani d . 1 . .
F F6 0.0633(7) 0.7519(4) 0.6880(3) 0.0499(8) Uani d . 1 . .
O O1 0.0258(8) 0.0554(6) 0.9525(4) 0.0526(11) Uani d . 1 . .
H H1A 0.1633 0.0081 0.9847 0.079 Uiso calc R 1 . .
O O2 0.4685(8) 0.9323(5) 0.5412(4) 0.0524(11) Uani d . 1 . .
H H2A 0.3204 0.9856 0.5238 0.079 Uiso calc R 1 . .
C C1 0.0969(12) 0.1348(7) 0.8327(5) 0.0444(14) Uani d . 1 . .
H H1C -0.0563 0.1301 0.7841 0.053 Uiso calc R 1 . .
H H1B 0.2490 0.0572 0.8009 0.053 Uiso calc R 1 . .
C C2 0.1741(11) 0.3442(7) 0.8279(4) 0.0328(11) Uani d . 1 . .
C C3 0.2738(11) 0.4366(7) 0.7015(5) 0.0349(11) Uani d . 1 . .
C C4 0.3107(11) 0.6572(7) 0.6778(4) 0.0342(12) Uani d . 1 . .
C C5 0.4493(13) 0.7253(8) 0.5572(5) 0.0451(14) Uani d . 1 . .
H H5A 0.6304 0.6621 0.5513 0.054 Uiso calc R 1 . .
H H5B 0.3460 0.6879 0.4948 0.054 Uiso calc R 1 . .
F F7 0.5767(8) 0.3475(5) 0.3947(3) 0.0557(9) Uani d . 1 . .
F F8 0.9766(8) 0.4687(5) 0.3739(3) 0.0591(10) Uani d . 1 . .
F F9 0.5658(7) 0.3398(4) 0.1642(3) 0.0566(10) Uani d . 1 . .
F F10 0.9916(7) 0.4074(5) 0.1304(3) 0.0535(9) Uani d . 1 . .
F F11 0.4964(8) 0.7054(5) 0.2624(3) 0.0589(10) Uani d . 1 . .
F F12 0.9064(7) 0.7594(5) 0.1875(3) 0.0574(10) Uani d . 1 . .
O O3 0.9746(8) 0.0630(6) 0.4575(4) 0.0529(11) Uani d . 1 . .
H H3A 0.8235 0.0415 0.4907 0.079 Uiso calc R 1 . .
O O4 0.5217(8) 0.9288(5) 0.0373(4) 0.0522(11) Uani d . 1 . .
H H4A 0.6648 0.9859 0.0262 0.078 Uiso calc R 1 . .
C C6 0.9462(13) 0.1427(8) 0.3366(5) 0.0468(14) Uani d . 1 . .
H H6A 0.8334 0.0601 0.2998 0.056 Uiso calc R 1 . .
H H6B 1.1240 0.1452 0.2936 0.056 Uiso calc R 1 . .
C C7 0.8179(11) 0.3482(8) 0.3281(4) 0.0384(12) Uani d . 1 . .
C C8 0.7648(10) 0.4409(7) 0.2002(4) 0.0334(11) Uani d . 1 . .
C C9 0.6840(11) 0.6597(7) 0.1765(4) 0.0350(12) Uani d . 1 . .
C C10 0.5802(12) 0.7235(8) 0.0538(4) 0.0417(13) Uani d . 1 . .
H H10B 0.7169 0.6891 -0.0071 0.050 Uiso calc R 1 . .
H H10A 0.4165 0.6557 0.0458 0.050 Uiso calc R 1 . .

loop_
_atom_site_aniso_label
_atom_site_aniso_U_11
_atom_site_aniso_U_22
_atom_site_aniso_U_33
_atom_site_aniso_U_12
_atom_site_aniso_U_13
_atom_site_aniso_U_23
F1 0.066(2) 0.060(2) 0.0419(18) -0.0187(17) -0.0239(17) 0.0049(14)
F2 0.071(2) 0.048(2) 0.0441(18) 0.0170(18) 0.0207(18) 0.0066(15)
F3 0.053(2) 0.0411(18) 0.056(2) 0.0121(16) 0.0149(17) 0.0000(15)
F4 0.070(2) 0.0502(19) 0.0310(16) -0.0183(17) -0.0144(16) -0.0047(13)
F5 0.069(2) 0.0411(17) 0.0446(18) -0.0077(17) -0.0206(18) -0.0038(13)
F6 0.0439(18) 0.0386(17) 0.061(2) 0.0102(15) 0.0048(16) 0.0033(14)
O1 0.047(2) 0.048(3) 0.056(3) -0.008(2) -0.006(2) 0.0229(19)
O2 0.050(2) 0.041(2) 0.060(3) -0.001(2) -0.005(2) 0.013(2)
C1 0.054(4) 0.035(3) 0.042(3) -0.005(3) -0.009(3) 0.005(2)
C2 0.036(3) 0.034(3) 0.028(2) -0.002(2) -0.002(2) 0.000(2)
C3 0.036(3) 0.037(3) 0.033(3) 0.001(2) -0.006(2) -0.005(2)
C4 0.036(3) 0.033(3) 0.034(3) 0.004(2) -0.010(2) -0.001(2)
C5 0.055(4) 0.040(3) 0.037(3) -0.003(3) -0.007(3) 0.009(2)
F7 0.056(2) 0.055(2) 0.0464(19) 0.0101(17) 0.0166(17) 0.0084(14)
F8 0.084(3) 0.053(2) 0.0439(18) -0.0129(19) -0.0309(19) -0.0022(15)
F9 0.069(2) 0.0412(18) 0.063(2) -0.0131(17) -0.034(2) -0.0003(16)
F10 0.057(2) 0.059(2) 0.0388(18) 0.0153(17) 0.0075(16) 0.0006(14)
F11 0.081(3) 0.0460(18) 0.0425(18) 0.0188(19) 0.0096(19) 0.0025(14)
F12 0.062(2) 0.0465(18) 0.065(2) -0.0193(17) -0.0247(19) 0.0062(16)
O3 0.047(2) 0.056(3) 0.050(2) -0.001(2) -0.011(2) 0.017(2)
O4 0.049(2) 0.041(2) 0.061(3) 0.0033(19) -0.011(2) 0.013(2)
C6 0.049(3) 0.045(3) 0.043(3) -0.003(3) -0.006(3) 0.006(2)
C7 0.040(3) 0.042(3) 0.034(3) -0.007(2) -0.003(2) -0.004(2)
C8 0.030(2) 0.037(3) 0.033(3) -0.003(2) -0.006(2) -0.002(2)
C9 0.040(3) 0.029(3) 0.034(3) 0.001(2) -0.003(2) 0.001(2)
C10 0.050(3) 0.039(3) 0.034(3) 0.000(3) -0.008(3) 0.005(2)

loop_
_atom_type_symbol
_atom_type_description
_atom_type_scat_dispersion_real
_atom_type_scat_dispersion_imag
_atom_type_scat_source
C C 0.0033 0.0016 'International Tables Vol C Tables 4.2.6.8 and 6.1.1.4'
H H 0.0000 0.0000 'International Tables Vol C Tables 4.2.6.8 and 6.1.1.4'
O O 0.0106 0.0060 'International Tables Vol C Tables 4.2.6.8 and 6.1.1.4'
F F 0.0171 0.0103 'International Tables Vol C Tables 4.2.6.8 and 6.1.1.4'

loop_
_geom_angle_atom_site_label_1
_geom_angle_atom_site_label_2
_geom_angle_atom_site_label_3
_geom_angle_site_symmetry_1
_geom_angle_site_symmetry_3
_geom_angle
_geom_angle_publ_flag
C1 O1 H1A . . 109.5 ?
C5 O2 H2A . . 109.5 ?
O1 C1 C2 . . 109.7(4) ?
O1 C1 H1C . . 109.7 ?
C2 C1 H1C . . 109.7 ?
O1 C1 H1B . . 109.7 ?
C2 C1 H1B . . 109.7 ?
H1C C1 H1B . . 108.2 ?
F2 C2 F1 . . 107.5(4) ?
F2 C2 C1 . . 111.5(4) ?
F1 C2 C1 . . 109.3(4) ?
F2 C2 C3 . . 107.8(4) ?
F1 C2 C3 . . 107.7(4) ?
C1 C2 C3 . . 112.9(4) ?
F4 C3 F3 . . 106.8(4) ?
F4 C3 C4 . . 107.0(4) ?
F3 C3 C4 . . 108.1(4) ?
F4 C3 C2 . . 108.2(4) ?
F3 C3 C2 . . 107.3(4) ?
C4 C3 C2 . . 118.9(3) ?
F6 C4 F5 . . 105.9(4) ?
F6 C4 C5 . . 109.6(4) ?
F5 C4 C5 . . 110.2(4) ?
F6 C4 C3 . . 108.6(4) ?
F5 C4 C3 . . 108.5(4) ?
C5 C4 C3 . . 113.9(4) ?
O2 C5 C4 . . 110.2(5) ?
O2 C5 H5A . . 109.6 ?
C4 C5 H5A . . 109.6 ?
O2 C5 H5B . . 109.6 ?
C4 C5 H5B . . 109.6 ?
H5A C5 H5B . . 108.1 ?
C6 O3 H3A . . 109.5 ?
C10 O4 H4A . . 109.5 ?
O3 C6 C7 . . 110.5(5) ?
O3 C6 H6A . . 109.5 ?
C7 C6 H6A . . 109.5 ?
O3 C6 H6B . . 109.5 ?
C7 C6 H6B . . 109.5 ?
H6A C6 H6B . . 108.1 ?
F8 C7 F7 . . 106.3(4) ?
F8 C7 C6 . . 110.9(5) ?
F7 C7 C6 . . 109.8(4) ?
F8 C7 C8 . . 107.6(4) ?
F7 C7 C8 . . 108.2(4) ?
C6 C7 C8 . . 113.8(4) ?
F10 C8 F9 . . 107.0(4) ?
F10 C8 C9 . . 107.8(4) ?
F9 C8 C9 . . 108.3(4) ?
F10 C8 C7 . . 107.6(4) ?
F9 C8 C7 . . 106.6(4) ?
C9 C8 C7 . . 119.0(4) ?
F11 C9 F12 . . 106.8(4) ?
F11 C9 C10 . . 110.6(4) ?
F12 C9 C10 . . 109.0(4) ?
F11 C9 C8 . . 109.0(4) ?
F12 C9 C8 . . 107.6(4) ?
C10 C9 C8 . . 113.5(4) ?
O4 C10 C9 . . 109.8(4) ?
O4 C10 H10B . . 109.7 ?
C9 C10 H10B . . 109.7 ?
O4 C10 H10A . . 109.7 ?
C9 C10 H10A . . 109.7 ?
H10B C10 H10A . . 108.2 ?

loop_
_geom_bond_atom_site_label_1
_geom_bond_atom_site_label_2
_geom_bond_site_symmetry_2
_geom_bond_distance
_geom_bond_publ_flag
F1 C2 . 1.346(6) ?
F2 C2 . 1.342(6) ?
F3 C3 . 1.357(6) ?
F4 C3 . 1.343(6) ?
F5 C4 . 1.363(6) ?
F6 C4 . 1.351(6) ?
O1 C1 . 1.416(6) ?
O1 H1A . 0.8200 ?
O2 C5 . 1.417(6) ?
O2 H2A . 0.8200 ?
C1 C2 . 1.502(7) ?
C1 H1C . 0.9700 ?
C1 H1B . 0.9700 ?
C2 C3 . 1.540(6) ?
C3 C4 . 1.521(6) ?
C4 C5 . 1.507(7) ?
C5 H5A . 0.9700 ?
C5 H5B . 0.9700 ?
F7 C7 . 1.359(6) ?
F8 C7 . 1.349(6) ?
F9 C8 . 1.352(6) ?
F10 C8 . 1.347(6) ?
F11 C9 . 1.348(6) ?
F12 C9 . 1.348(6) ?
O3 C6 . 1.415(7) ?
O3 H3A . 0.8200 ?
O4 C10 . 1.412(6) ?
O4 H4A . 0.8200 ?
C6 C7 . 1.505(8) ?
C6 H6A . 0.9700 ?
C6 H6B . 0.9700 ?
C7 C8 . 1.531(6) ?
C8 C9 . 1.523(6) ?
C9 C10 . 1.513(7) ?
C10 H10B . 0.9700 ?
C10 H10A . 0.9700 ?

loop_
_geom_hbond_atom_site_label_D
_geom_hbond_atom_site_label_H
_geom_hbond_atom_site_label_A
_geom_hbond_site_symmetry_A
_geom_hbond_distance_DH
_geom_hbond_distance_HA
_geom_hbond_distance_DA
_geom_hbond_angle_DHA
_geom_hbond_publ_flag
O1 H1A O4 1_546 0.82 1.93 2.736(5) 169.3 n
O2 H2A O3 1_465 0.82 1.93 2.728(6) 166.1 n
O3 H3A O2 1_545 0.82 1.96 2.756(6) 164.0 n
O4 H4A O1 1_664 0.82 1.96 2.741(6) 157.9 n

loop_
_geom_torsion_atom_site_label_1
_geom_torsion_atom_site_label_2
_geom_torsion_atom_site_label_3
_geom_torsion_atom_site_label_4
_geom_torsion_site_symmetry_1
_geom_torsion_site_symmetry_2
_geom_torsion_site_symmetry_3
_geom_torsion_site_symmetry_4
_geom_torsion
_geom_torsion_publ_flag
O1 C1 C2 F2 . . . . -62.5(5) ?
O1 C1 C2 F1 . . . . 56.1(6) ?
O1 C1 C2 C3 . . . . 176.0(5) ?
F2 C2 C3 F4 . . . . -76.6(5) ?
F1 C2 C3 F4 . . . . 167.7(4) ?
C1 C2 C3 F4 . . . . 46.9(5) ?
F2 C2 C3 F3 . . . . 168.4(4) ?
F1 C2 C3 F3 . . . . 52.7(5) ?
C1 C2 C3 F3 . . . . -68.0(5) ?
F2 C2 C3 C4 . . . . 45.6(6) ?
F1 C2 C3 C4 . . . . -70.1(5) ?
C1 C2 C3 C4 . . . . 169.2(4) ?
F4 C3 C4 F6 . . . . 56.3(5) ?
F3 C3 C4 F6 . . . . 171.0(4) ?
C2 C3 C4 F6 . . . . -66.6(6) ?
F4 C3 C4 F5 . . . . 170.9(4) ?
F3 C3 C4 F5 . . . . -74.4(5) ?
C2 C3 C4 F5 . . . . 48.0(6) ?
F4 C3 C4 C5 . . . . -66.1(5) ?
F3 C3 C4 C5 . . . . 48.6(5) ?
C2 C3 C4 C5 . . . . 171.1(5) ?
F6 C4 C5 O2 . . . . 56.5(6) ?
F5 C4 C5 O2 . . . . -59.6(6) ?
C3 C4 C5 O2 . . . . 178.3(4) ?
O3 C6 C7 F8 . . . . 61.9(6) ?
O3 C6 C7 F7 . . . . -55.2(6) ?
O3 C6 C7 C8 . . . . -176.7(4) ?
F8 C7 C8 F10 . . . . 77.0(5) ?
F7 C7 C8 F10 . . . . -168.6(4) ?
C6 C7 C8 F10 . . . . -46.2(5) ?
F8 C7 C8 F9 . . . . -168.5(5) ?
F7 C7 C8 F9 . . . . -54.1(5) ?
C6 C7 C8 F9 . . . . 68.2(6) ?
F8 C7 C8 C9 . . . . -45.8(6) ?
F7 C7 C8 C9 . . . . 68.6(6) ?
C6 C7 C8 C9 . . . . -169.1(4) ?
F10 C8 C9 F11 . . . . -166.7(4) ?
F9 C8 C9 F11 . . . . 77.9(5) ?
C7 C8 C9 F11 . . . . -43.9(6) ?
F10 C8 C9 F12 . . . . -51.2(5) ?
F9 C8 C9 F12 . . . . -166.6(4) ?
C7 C8 C9 F12 . . . . 71.5(6) ?
F10 C8 C9 C10 . . . . 69.5(5) ?
F9 C8 C9 C10 . . . . -45.9(6) ?
C7 C8 C9 C10 . . . . -167.8(4) ?
F11 C9 C10 O4 . . . . 59.6(6) ?
F12 C9 C10 O4 . . . . -57.5(6) ?
C8 C9 C10 O4 . . . . -177.4(4) ?
